data_1511943
loop_
_publ_author_name
'Danjo, Hiroshi'
'Iwaso, Kazuhisa'
'Kawahata, Masatoshi'
'Ohara, Kazuaki'
'Miyazawa, Toshifumi'
'Yamaguchi, Kentaro'

_publ_section_title
;
 Preparation of Tris(spiroorthocarbonate) Cyclophanes as Back to Back
 Ditopic Hosts
;
_journal_issue 9
_journal_name_full 'Organic Letters'
_journal_page_first 2164
_journal_paper_doi 10.1021/ol4006882
_journal_volume 15
_journal_year 2013
_chemical_formula_moiety C87H78O12,2(C60)
_chemical_formula_sum 'C207 H78 O12'
_chemical_formula_weight 2756.69
_chemical_name_systematic
; 
 ? 
;
_space_group_IT_number 82
_symmetry_cell_setting tetragonal
_symmetry_space_group_name_Hall 'I -4'
_symmetry_space_group_name_H-M 'I -4'
_atom_sites_solution_hydrogens geom
_atom_sites_solution_primary direct
_atom_sites_solution_secondary difmap
_audit_creation_method SHELXL-97
_cell_angle_alpha 90.00
_cell_angle_beta 90.00
_cell_angle_gamma 90.00
_cell_formula_units_Z 4
_cell_length_a 22.459(3)
_cell_length_b 22.459(3)
_cell_length_c 25.656(5)
_cell_measurement_temperature 100
_cell_volume 12941(4)
_computing_cell_refinement 'HKL 2000'
_computing_data_collection 'HKL 2000'
_computing_data_reduction 'HKL 2000'
_computing_molecular_graphics 'ORTEP-3 for Windows (Farrugia, 1997)'
_computing_publication_material 'SHELXH-97 (Sheldrick, 1997)'
_computing_structure_refinement 'SHELXH-97 (Sheldrick, 1997)'
_computing_structure_solution 'SHELXS-97 (Sheldrick, 1990)'
_diffrn_ambient_temperature 100
_diffrn_detector_area_resol_mean 19.4932
_diffrn_measured_fraction_theta_full 0.965
_diffrn_measured_fraction_theta_max 0.965
_diffrn_measurement_device_type 'ADSC-Q210 CCD'
_diffrn_measurement_method dtprofit.ref
_diffrn_radiation_monochromator synchrotron
_diffrn_radiation_source synchrotron
_diffrn_radiation_type synchrotron
_diffrn_radiation_wavelength 0.75000
_diffrn_reflns_av_R_equivalents 0.032
_diffrn_reflns_av_sigmaI/netI 0.0164
_diffrn_reflns_limit_h_max 23
_diffrn_reflns_limit_h_min 0
_diffrn_reflns_limit_k_max 16
_diffrn_reflns_limit_k_min -16
_diffrn_reflns_limit_l_max 25
_diffrn_reflns_limit_l_min 0
_diffrn_reflns_number 3937
_diffrn_reflns_theta_full 23.25
_diffrn_reflns_theta_max 23.25
_diffrn_reflns_theta_min 2.30
_diffrn_standards_decay_% 0
_diffrn_standards_number 0
_exptl_absorpt_coefficient_mu 0.087
_exptl_absorpt_correction_type none
_exptl_crystal_colour 'dark purple'
_exptl_crystal_density_diffrn 1.415
_exptl_crystal_density_method 'not measured'
_exptl_crystal_description needle
_exptl_crystal_F_000 5664
_exptl_crystal_size_max 0.05
_exptl_crystal_size_mid 0.02
_exptl_crystal_size_min 0.02
_refine_diff_density_max 0.657
_refine_diff_density_min -0.447
_refine_diff_density_rms 0.073
_refine_ls_abs_structure_details 'Flack H D (1983), Acta Cryst. A39, 876-881'
_refine_ls_abs_structure_Flack 0(10)
_refine_ls_extinction_coef 0.0062(13)
_refine_ls_extinction_expression Fc^*^=kFc[1+0.001xFc^2^\l^3^/sin(2\q)]^-1/4^
_refine_ls_extinction_method SHELXL
_refine_ls_goodness_of_fit_ref 1.254
_refine_ls_hydrogen_treatment constr
_refine_ls_matrix_type full
_refine_ls_number_parameters 1049
_refine_ls_number_reflns 3937
_refine_ls_number_restraints 70
_refine_ls_restrained_S_all 1.272
_refine_ls_R_factor_all 0.0784
_refine_ls_R_factor_gt 0.0776
_refine_ls_shift/su_max 0.000
_refine_ls_shift/su_mean 0.000
_refine_ls_structure_factor_coef Fsqd
_refine_ls_weighting_details 'calc w=1/[\s^2^(Fo^2^)+(0.2000P)^2^+0.0000P] where P=(Fo^2^+2Fc^2^)/3'
_refine_ls_weighting_scheme calc
_refine_ls_wR_factor_gt 0.2150
_refine_ls_wR_factor_ref 0.2179
_reflns_number_gt 3868
_reflns_number_total 3937
_reflns_threshold_expression >2sigma(I)
_cod_data_source_file ol4006882_si_004.cif
_cod_data_source_block 12B01dan05
_cod_original_sg_symbol_H-M I-4
_cod_database_code 1511943

loop_
_symmetry_equiv_pos_as_xyz
'x, y, z'
'-x, -y, z'
'y, -x, -z'
'-y, x, -z'
'x+1/2, y+1/2, z+1/2'
'-x+1/2, -y+1/2, z+1/2'
'y+1/2, -x+1/2, -z+1/2'
'-y+1/2, x+1/2, -z+1/2'

loop_
_atom_site_label
_atom_site_type_symbol
_atom_site_fract_x
_atom_site_fract_y
_atom_site_fract_z
_atom_site_U_iso_or_equiv
_atom_site_adp_type
_atom_site_occupancy
_atom_site_symmetry_multiplicity
_atom_site_calc_flag
_atom_site_refinement_flags
_atom_site_disorder_assembly
_atom_site_disorder_group
C1 C 0.1132(3) 0.1072(3) 0.4001(2) 0.0302(15) Uani 1 1 d . . .
C2 C 0.0650(3) 0.0754(3) 0.4118(3) 0.0314(15) Uani 1 1 d . . .
C3 C 0.0235(3) 0.0907(3) 0.4491(3) 0.0311(15) Uani 1 1 d . D .
C4 C 0.0265(3) 0.1425(3) 0.4768(3) 0.0338(16) Uani 1 1 d . . .
H4 H -0.0013 0.1519 0.5023 0.041 Uiso 1 1 calc R D .
C5 C 0.0736(3) 0.1806(3) 0.4646(3) 0.0359(16) Uani 1 1 d . . .
C6 C 0.0778(3) 0.2372(3) 0.4880(3) 0.0373(16) Uani 1 1 d . . .
H6 H 0.0485 0.2484 0.5117 0.045 Uiso 1 1 calc R D .
C7 C 0.1232(4) 0.2773(3) 0.4774(3) 0.0444(19) Uani 1 1 d . . .
C8 C 0.1674(4) 0.2596(3) 0.4413(3) 0.0469(18) Uani 1 1 d . . .
H8 H 0.1986 0.2854 0.4337 0.056 Uiso 1 1 calc R D .
C9 C 0.1650(3) 0.2041(3) 0.4169(3) 0.0384(16) Uani 1 1 d . . .
H9 H 0.1948 0.1934 0.3935 0.046 Uiso 1 1 calc R . .
C10 C 0.1178(3) 0.1638(3) 0.4273(3) 0.0320(15) Uani 1 1 d . . .
C11 C 0.1245(5) 0.3378(3) 0.5007(4) 0.062(2) Uani 1 1 d D . .
H11A H 0.0890 0.3424 0.5219 0.074 Uiso 1 1 calc R D .
H11B H 0.1585 0.3399 0.5239 0.074 Uiso 1 1 calc R . .
C12 C 0.1277(7) 0.3891(6) 0.4649(6) 0.106(4) Uani 1 1 d DU . .
H12A H 0.1254 0.4254 0.4852 0.128 Uiso 1 1 calc R . .
H12B H 0.1662 0.3886 0.4477 0.128 Uiso 1 1 calc R . .
C13 C 0.0813(7) 0.3906(5) 0.4250(9) 0.155(9) Uani 1 1 d D . .
H13A H 0.0454 0.3762 0.4417 0.186 Uiso 1 1 calc R D .
H13B H 0.0924 0.3607 0.3994 0.186 Uiso 1 1 calc R . .
C14 C 0.0627(8) 0.4458(6) 0.3936(6) 0.115(5) Uani 1 1 d D . .
H14A H 0.0782 0.4809 0.4100 0.173 Uiso 1 1 calc R . .
H14B H 0.0200 0.4481 0.3924 0.173 Uiso 1 1 calc R . .
H14C H 0.0780 0.4429 0.3588 0.173 Uiso 1 1 calc R . .
C15 C 0.1615(3) 0.0866(3) 0.3618(3) 0.0325(15) Uani 1 1 d . . .
C16 C 0.1492(3) 0.0768(3) 0.3117(3) 0.0332(16) Uani 1 1 d . D .
C17 C 0.1927(3) 0.0611(3) 0.2747(2) 0.0328(15) Uani 1 1 d . . .
C18 C 0.2502(3) 0.0523(3) 0.2877(3) 0.0438(19) Uani 1 1 d . . .
H18 H 0.2787 0.0424 0.2628 0.053 Uiso 1 1 calc R . .
C19 C 0.2651(3) 0.0588(3) 0.3409(3) 0.0418(17) Uani 1 1 d . . .
C20 C 0.3248(4) 0.0496(4) 0.3575(4) 0.062(2) Uani 1 1 d . . .
H20 H 0.3538 0.0410 0.3327 0.075 Uiso 1 1 calc R . .
C21 C 0.3413(4) 0.0530(6) 0.4100(4) 0.078(3) Uani 1 1 d . . .
C22 C 0.2963(3) 0.0674(4) 0.4464(4) 0.058(2) Uani 1 1 d . . .
H22 H 0.3060 0.0693 0.4816 0.070 Uiso 1 1 calc R . .
C23 C 0.2389(3) 0.0787(3) 0.4315(3) 0.0433(17) Uani 1 1 d . . .
H23 H 0.2110 0.0886 0.4568 0.052 Uiso 1 1 calc R D .
C24 C 0.2210(3) 0.0757(3) 0.3787(3) 0.0367(16) Uani 1 1 d . . .
C25 C 0.4038(5) 0.0438(10) 0.4254(6) 0.138(6) Uani 1 1 d DU A .
C26A C 0.4453(11) 0.0868(19) 0.3929(13) 0.149(8) Uani 0.446(14) 1 d PDU A 1
H26A H 0.4449 0.0720 0.3574 0.179 Uiso 0.446(14) 1 calc PR A 1
H26B H 0.4255 0.1251 0.3922 0.179 Uiso 0.446(14) 1 calc PR A 1
C27A C 0.5111(14) 0.099(3) 0.4064(17) 0.20(2) Uani 0.446(14) 1 d PDU A 1
H27A H 0.5112 0.1313 0.4319 0.236 Uiso 0.446(14) 1 calc PR A 1
H27B H 0.5261 0.0642 0.4241 0.236 Uiso 0.446(14) 1 calc PR A 1
C28A C 0.5578(11) 0.1160(14) 0.3649(13) 0.097(8) Uani 0.446(14) 1 d PDU A 1
H28A H 0.5781 0.0808 0.3535 0.146 Uiso 0.446(14) 1 calc PR A 1
H28B H 0.5860 0.1434 0.3796 0.146 Uiso 0.446(14) 1 calc PR A 1
H28C H 0.5383 0.1344 0.3357 0.146 Uiso 0.446(14) 1 calc PR A 1
C26B C 0.4257(10) 0.0693(15) 0.4759(10) 0.148(8) Uani 0.554(14) 1 d PDU A 2
H26C H 0.4666 0.0579 0.4831 0.178 Uiso 0.554(14) 1 calc PR A 2
H26D H 0.4005 0.0583 0.5050 0.178 Uiso 0.554(14) 1 calc PR A 2
C27B C 0.4203(14) 0.1344(13) 0.4622(14) 0.130(10) Uani 0.554(14) 1 d PDU A 2
H27C H 0.3789 0.1465 0.4620 0.156 Uiso 0.554(14) 1 calc PR A 2
H27D H 0.4372 0.1421 0.4281 0.156 Uiso 0.554(14) 1 calc PR A 2
C28B C 0.4563(16) 0.1694(18) 0.5062(15) 0.153(13) Uani 0.554(14) 1 d PDU A 2
H28D H 0.4761 0.1413 0.5285 0.230 Uiso 0.554(14) 1 calc PR A 2
H28E H 0.4292 0.1930 0.5264 0.230 Uiso 0.554(14) 1 calc PR A 2
H28F H 0.4853 0.1948 0.4901 0.230 Uiso 0.554(14) 1 calc PR A 2
C29 C 0.0000 0.0000 0.4205(4) 0.032(2) Uani 1 2 d S . .
C30 C 0.1067(3) 0.0746(3) 0.2326(3) 0.0385(16) Uani 1 1 d . . .
C31 C 0.0398(3) 0.1555(3) 0.1285(3) 0.0315(14) Uani 1 1 d . . .
H31 H 0.0525 0.1949 0.1273 0.038 Uiso 1 1 calc R . .
C32 C 0.0602(3) 0.1179(3) 0.1643(3) 0.0335(16) Uani 1 1 d . . .
C33 C 0.0436(3) 0.0579(3) 0.1675(3) 0.0356(16) Uani 1 1 d . D .
C34 C 0.0071(3) 0.0330(3) 0.1318(3) 0.0316(15) Uani 1 1 d . . .
C35 C -0.0174(3) 0.0721(3) 0.0931(3) 0.0366(15) Uani 1 1 d . . .
C36 C -0.0606(3) 0.0515(3) 0.0566(3) 0.0402(17) Uani 1 1 d . . .
H36 H -0.0716 0.0116 0.0566 0.048 Uiso 1 1 calc R D .
C37 C -0.0854(3) 0.0890(3) 0.0221(3) 0.0390(16) Uani 1 1 d . . .
H37 H -0.1121 0.0736 -0.0022 0.047 Uiso 1 1 calc R . .
C38 C -0.0729(3) 0.1512(3) 0.0209(3) 0.0399(17) Uani 1 1 d . . .
C39 C -0.0308(3) 0.1712(3) 0.0558(3) 0.0382(16) Uani 1 1 d . . .
H39 H -0.0207 0.2114 0.0557 0.046 Uiso 1 1 calc R . .
C40 C -0.0022(3) 0.1329(3) 0.0918(3) 0.0302(14) Uani 1 1 d . . .
C41 C -0.1048(4) 0.1907(3) -0.0154(4) 0.053(2) Uani 1 1 d . B .
C42A C -0.0745(6) 0.1903(6) -0.0717(5) 0.056(4) Uani 0.624(16) 1 d PU B 1
H42A H -0.0714 0.1496 -0.0841 0.068 Uiso 0.624(16) 1 calc PR B 1
H42B H -0.0992 0.2123 -0.0960 0.068 Uiso 0.624(16) 1 calc PR B 1
C43A C -0.0138(7) 0.2178(8) -0.0696(6) 0.072(5) Uani 0.624(16) 1 d PD B 1
H43A H -0.0173 0.2590 -0.0589 0.086 Uiso 0.624(16) 1 calc PR B 1
H43B H 0.0101 0.1971 -0.0438 0.086 Uiso 0.624(16) 1 calc PR B 1
C44A C 0.0167(10) 0.2149(10) -0.1211(6) 0.095(6) Uani 0.624(16) 1 d PD B 1
H44A H 0.0169 0.1745 -0.1333 0.142 Uiso 0.624(16) 1 calc PR B 1
H44B H 0.0570 0.2287 -0.1174 0.142 Uiso 0.624(16) 1 calc PR B 1
H44C H -0.0040 0.2396 -0.1456 0.142 Uiso 0.624(16) 1 calc PR B 1
C42B C -0.1642(9) 0.2058(9) 0.0159(8) 0.047(6) Uani 0.376(16) 1 d P B 2
H42C H -0.1530 0.2221 0.0496 0.056 Uiso 0.376(16) 1 calc PR B 2
H42D H -0.1854 0.2367 -0.0028 0.056 Uiso 0.376(16) 1 calc PR B 2
C43B C -0.2082(11) 0.1531(8) 0.0255(10) 0.054(6) Uani 0.376(16) 1 d PU B 2
H43C H -0.2151 0.1327 -0.0073 0.065 Uiso 0.376(16) 1 calc PR B 2
H43D H -0.1898 0.1248 0.0491 0.065 Uiso 0.376(16) 1 calc PR B 2
C44B C -0.2668(11) 0.1717(11) 0.0477(11) 0.064(7) Uani 0.376(16) 1 d P B 2
H44D H -0.2602 0.1953 0.0783 0.096 Uiso 0.376(16) 1 calc PR B 2
H44E H -0.2896 0.1371 0.0566 0.096 Uiso 0.376(16) 1 calc PR B 2
H44F H -0.2881 0.1948 0.0223 0.096 Uiso 0.376(16) 1 calc PR B 2
C45 C 0.9770(3) 0.1767(5) 0.3501(4) 0.066(3) Uani 1 1 d . C 2
C46 C 0.9397(4) 0.1245(4) 0.3518(4) 0.054(2) Uani 1 1 d . C 2
C47 C 0.9283(3) 0.1000(3) 0.3006(4) 0.050(2) Uani 1 1 d . C 2
C48 C 0.9576(4) 0.1357(4) 0.2611(4) 0.066(3) Uani 1 1 d . C 2
C49 C 0.9922(4) 0.1879(6) 0.2931(6) 0.092(4) Uani 1 1 d U C 2
C50 C 0.9668(5) 0.2233(5) 0.3831(5) 0.078(3) Uani 1 1 d . C 2
C51 C 0.9216(5) 0.2215(6) 0.4165(4) 0.077(3) Uani 1 1 d . C 2
C52 C 0.8869(5) 0.1770(5) 0.4230(4) 0.075(3) Uani 1 1 d . C 2
C53 C 0.7446(5) 0.2544(5) 0.4053(4) 0.069(3) Uani 1 1 d . C 2
C54 C 0.8934(5) 0.1250(5) 0.3891(4) 0.076(3) Uani 1 1 d . C 2
C55 C 0.8361(5) 0.1015(5) 0.3757(6) 0.085(4) Uani 1 1 d . C 2
C56 C 0.8276(4) 0.0789(3) 0.3267(4) 0.057(2) Uani 1 1 d . C 2
C57 C 0.6882(4) 0.2230(6) 0.3253(5) 0.079(3) Uani 1 1 d . C 2
C58 C 0.8466(4) 0.0913(4) 0.2383(4) 0.057(2) Uani 1 1 d . C 2
C59 C 0.8762(6) 0.1258(5) 0.2018(5) 0.085(3) Uani 1 1 d . C 2
C60 C 0.9332(5) 0.1490(6) 0.2145(5) 0.090(4) Uani 1 1 d . C 2
C61 C 0.9403(6) 0.2122(5) 0.1940(5) 0.080(4) Uani 1 1 d . C 2
C62 C 0.9722(4) 0.2518(8) 0.2251(6) 0.108(6) Uani 1 1 d . C 2
C63 C 0.9959(5) 0.2401(6) 0.2720(8) 0.115(6) Uani 1 1 d . C 2
C64 C 0.9871(4) 0.2905(6) 0.3064(6) 0.084(4) Uani 1 1 d . C 2
C65 C 0.7128(4) 0.2082(7) 0.3737(5) 0.090(4) Uani 1 1 d . C 2
C66 C 0.9267(5) 0.3201(4) 0.3857(6) 0.084(4) Uani 1 1 d . C 2
C67 C 0.8960(6) 0.2840(6) 0.4201(6) 0.095(4) Uani 1 1 d . C 2
C68 C 0.8404(7) 0.2930(4) 0.4255(4) 0.082(4) Uani 1 1 d . C 2
C69 C 0.7976(5) 0.2352(6) 0.4306(4) 0.081(3) Uani 1 1 d . C 2
C70 C 0.8210(6) 0.1857(6) 0.4289(5) 0.080(3) Uani 1 1 d . C 2
C71 C 0.7905(4) 0.1406(4) 0.4016(4) 0.061(3) Uani 1 1 d . C 2
C72 C 0.7390(4) 0.1488(4) 0.3736(4) 0.067(3) Uani 1 1 d . C 2
C73 C 0.7284(4) 0.1280(5) 0.3207(6) 0.083(4) Uani 1 1 d . C 2
C74 C 0.7661(6) 0.0947(5) 0.2982(7) 0.103(5) Uani 1 1 d . C 2
C75 C 0.7834(4) 0.1014(4) 0.2425(4) 0.058(2) Uani 1 1 d . C 2
C76 C 0.7564(6) 0.1450(5) 0.2142(5) 0.079(3) Uani 1 1 d . C 2
C77 C 0.7895(9) 0.1785(7) 0.1794(5) 0.109(5) Uani 1 1 d . C 2
C78 C 0.6970(4) 0.1736(6) 0.2938(6) 0.081(3) Uani 1 1 d . C 2
C79 C 0.8880(6) 0.2279(7) 0.1676(4) 0.093(4) Uani 1 1 d . C 2
C80 C 0.8639(8) 0.2788(9) 0.1695(6) 0.111(5) Uani 1 1 d . C 2
C82 C 0.9446(4) 0.3173(5) 0.2251(4) 0.075(3) Uani 1 1 d . C 2
C83 C 0.9570(5) 0.3362(6) 0.2772(7) 0.100(5) Uani 1 1 d . C 2
C84 C 0.9164(5) 0.3717(5) 0.3014(7) 0.102(5) Uani 1 1 d . C 2
C85 C 0.7104(5) 0.1822(5) 0.2388(7) 0.103(6) Uani 1 1 d . C 2
C86 C 0.7171(5) 0.2417(5) 0.2166(5) 0.077(3) Uani 1 1 d . C 2
C87 C 0.7616(7) 0.2439(6) 0.1826(5) 0.089(4) Uani 1 1 d . C 2
C88 C 0.8369(4) 0.3742(4) 0.3597(4) 0.065(3) Uani 1 1 d . C 2
C89 C 0.8053(5) 0.3365(5) 0.3973(4) 0.072(3) Uani 1 1 d . C 2
C90 C 0.7497(5) 0.3142(4) 0.3847(4) 0.070(3) Uani 1 1 d . C 2
C91 C 0.7251(4) 0.3269(4) 0.3364(4) 0.060(2) Uani 1 1 d . C 2
C92 C 0.6923(3) 0.2781(4) 0.3066(6) 0.087(4) Uani 1 1 d . C 2
C93 C 0.7074(3) 0.2900(4) 0.2489(3) 0.051(2) Uani 1 1 d . C 2
C94 C 0.7454(3) 0.3402(3) 0.2466(3) 0.048(2) Uani 1 1 d . C 2
C95 C 0.7915(4) 0.3407(4) 0.2101(4) 0.063(3) Uani 1 1 d . C 2
C96 C 0.7987(6) 0.2886(7) 0.1775(4) 0.086(4) Uani 1 1 d . C 2
C97 C 0.8948(6) 0.3251(6) 0.1984(6) 0.091(4) Uani 1 1 d . C 2
C98 C 0.8479(5) 0.3628(5) 0.2219(6) 0.083(4) Uani 1 1 d . C 2
C99 C 0.8568(5) 0.3856(4) 0.2703(5) 0.072(3) Uani 1 1 d . C 2
C100 C 0.8130(4) 0.3863(3) 0.3101(4) 0.058(2) Uani 1 1 d . C 2
C101 C 0.7566(3) 0.3632(3) 0.2979(4) 0.052(2) Uani 1 1 d . C 2
C102 C 0.8727(4) 0.0776(3) 0.2881(4) 0.059(2) Uani 1 1 d . C 2
C103 C 0.8451(6) 0.1717(6) 0.1718(4) 0.085(3) Uani 1 1 d . C 2
C104 C 0.9736(5) 0.2821(5) 0.3601(7) 0.102(5) Uani 1 1 d . C 2
C105 C 0.9001(5) 0.3637(4) 0.3552(5) 0.072(3) Uani 1 1 d . C 2
O1 O -0.01972(19) 0.04692(19) 0.45221(18) 0.0333(11) Uani 1 1 d . D 2
O2 O 0.04765(19) 0.02019(19) 0.39000(18) 0.0350(11) Uani 1 1 d . D 2
O3 O 0.09518(19) 0.0815(2) 0.28508(18) 0.0366(11) Uani 1 1 d . D 2
O4 O 0.1673(2) 0.0571(2) 0.22606(19) 0.0407(12) Uani 1 1 d . D 2
O5 O 0.0974(2) 0.1292(2) 0.20642(19) 0.0392(12) Uani 1 1 d . D 2
O6 O 0.0695(2) 0.03182(18) 0.20991(19) 0.0373(11) Uani 1 1 d . D 2

loop_
_atom_site_aniso_label
_atom_site_aniso_U_11
_atom_site_aniso_U_22
_atom_site_aniso_U_33
_atom_site_aniso_U_23
_atom_site_aniso_U_13
_atom_site_aniso_U_12
C1 0.039(3) 0.031(3) 0.021(4) 0.004(3) -0.008(3) -0.006(3)
C2 0.037(4) 0.035(3) 0.022(4) 0.004(3) -0.004(3) 0.003(3)
C3 0.035(3) 0.030(3) 0.028(4) 0.002(3) -0.007(3) -0.002(3)
C4 0.038(3) 0.037(3) 0.026(4) 0.002(3) 0.001(3) 0.002(3)
C5 0.048(4) 0.036(3) 0.024(4) -0.001(3) -0.006(3) 0.004(3)
C6 0.054(4) 0.038(3) 0.020(4) 0.003(3) -0.008(3) 0.005(3)
C7 0.063(5) 0.041(4) 0.029(5) 0.007(3) -0.012(3) -0.003(3)
C8 0.064(4) 0.045(4) 0.032(4) -0.004(3) 0.002(3) -0.019(3)
C9 0.055(4) 0.043(4) 0.017(4) 0.004(3) -0.001(3) -0.002(3)
C10 0.041(3) 0.038(3) 0.017(4) 0.011(3) -0.008(3) -0.006(3)
C11 0.090(6) 0.044(4) 0.051(6) 0.001(4) -0.012(5) -0.008(4)
C12 0.125(8) 0.091(7) 0.102(8) -0.012(6) 0.008(7) -0.003(6)
C13 0.101(9) 0.060(7) 0.31(3) -0.010(11) -0.033(14) 0.025(6)
C14 0.159(13) 0.101(9) 0.086(10) 0.019(7) 0.028(9) 0.043(9)
C15 0.039(4) 0.036(3) 0.022(4) 0.004(3) -0.002(3) -0.007(3)
C16 0.032(3) 0.035(3) 0.032(5) -0.001(3) -0.003(3) -0.006(3)
C17 0.043(4) 0.036(3) 0.019(4) -0.003(3) 0.003(3) -0.008(3)
C18 0.041(4) 0.045(4) 0.045(5) -0.007(3) 0.002(3) -0.005(3)
C19 0.038(4) 0.043(4) 0.044(5) 0.010(3) 0.000(3) -0.004(3)
C20 0.040(4) 0.089(6) 0.059(6) -0.004(5) 0.003(4) 0.001(4)
C21 0.056(5) 0.114(8) 0.064(7) -0.007(6) -0.021(5) 0.008(5)
C22 0.050(5) 0.083(6) 0.041(5) -0.008(4) -0.015(4) 0.002(4)
C23 0.040(4) 0.058(4) 0.032(4) 0.003(3) -0.005(3) -0.007(3)
C24 0.029(3) 0.045(4) 0.036(5) 0.004(3) 0.001(3) -0.004(3)
C25 0.045(5) 0.285(19) 0.084(9) -0.030(10) -0.019(5) 0.007(8)
C26A 0.062(10) 0.29(2) 0.093(13) -0.032(14) -0.035(10) 0.011(12)
C27A 0.19(3) 0.20(3) 0.20(3) 0.005(11) -0.001(12) -0.009(11)
C28A 0.069(10) 0.112(12) 0.111(13) 0.000(10) 0.003(9) -0.005(9)
C26B 0.051(9) 0.29(2) 0.108(13) -0.018(14) -0.015(9) 0.003(11)
C27B 0.117(12) 0.129(13) 0.143(14) -0.007(10) -0.013(10) -0.012(10)
C28B 0.151(15) 0.159(15) 0.149(16) -0.005(11) 0.005(11) -0.013(10)
C29 0.036(5) 0.039(5) 0.022(6) 0.000 0.000 0.001(4)
C30 0.053(4) 0.041(4) 0.022(4) 0.001(3) -0.004(3) -0.005(3)
C31 0.042(3) 0.034(3) 0.019(4) 0.000(3) 0.006(3) -0.001(3)
C32 0.035(3) 0.032(3) 0.034(4) -0.008(3) -0.003(3) -0.007(3)
C33 0.043(4) 0.033(3) 0.031(4) -0.004(3) 0.001(3) -0.013(3)
C34 0.034(3) 0.034(3) 0.027(4) -0.001(3) 0.008(3) -0.011(3)
C35 0.041(3) 0.043(4) 0.026(4) 0.004(3) 0.003(3) -0.006(3)
C36 0.046(4) 0.038(3) 0.037(5) -0.004(3) -0.004(3) -0.005(3)
C37 0.040(4) 0.053(4) 0.024(4) 0.004(3) -0.005(3) -0.014(3)
C38 0.041(4) 0.054(4) 0.025(4) -0.011(3) -0.002(3) 0.005(3)
C39 0.044(4) 0.042(4) 0.029(4) -0.003(3) 0.004(3) 0.002(3)
C40 0.035(3) 0.040(3) 0.016(4) -0.000(3) 0.003(3) -0.005(3)
C41 0.060(5) 0.053(4) 0.045(5) 0.001(4) -0.017(4) 0.013(4)
C42A 0.073(7) 0.065(7) 0.031(7) 0.003(5) -0.002(5) 0.021(6)
C43A 0.068(9) 0.089(10) 0.059(11) 0.028(8) 0.016(7) 0.012(8)
C44A 0.126(15) 0.116(14) 0.042(11) -0.021(10) -0.014(10) 0.003(12)
C42B 0.058(12) 0.051(11) 0.032(12) 0.003(9) -0.005(9) -0.001(9)
C43B 0.076(10) 0.032(8) 0.054(10) 0.011(7) -0.006(8) 0.009(7)
C44B 0.065(14) 0.063(13) 0.065(18) 0.010(12) -0.031(12) 0.000(10)
C45 0.041(4) 0.081(6) 0.075(7) 0.017(5) -0.007(4) 0.029(4)
C46 0.056(4) 0.056(5) 0.049(6) 0.018(4) -0.009(4) 0.029(4)
C47 0.047(4) 0.053(4) 0.049(5) 0.007(4) 0.009(4) 0.016(3)
C48 0.053(5) 0.083(6) 0.061(7) 0.011(5) 0.021(4) 0.037(4)
C49 0.035(4) 0.104(7) 0.136(9) 0.047(6) 0.027(5) 0.029(4)
C50 0.067(6) 0.082(7) 0.086(9) 0.019(6) -0.046(6) 0.006(5)
C51 0.071(7) 0.109(9) 0.052(6) 0.016(6) -0.025(5) 0.004(6)
C52 0.093(7) 0.093(7) 0.038(6) 0.028(5) -0.003(5) 0.040(7)
C53 0.081(6) 0.074(6) 0.051(6) -0.006(5) 0.031(5) 0.002(5)
C54 0.077(7) 0.086(7) 0.064(7) 0.040(6) 0.003(5) 0.039(5)
C55 0.084(7) 0.070(6) 0.102(11) 0.049(7) 0.016(6) 0.011(5)
C56 0.071(5) 0.036(4) 0.064(7) 0.009(4) 0.009(5) 0.006(3)
C57 0.061(6) 0.107(9) 0.070(8) 0.025(7) 0.012(5) 0.007(5)
C58 0.072(5) 0.053(5) 0.047(6) -0.011(4) -0.004(4) 0.014(4)
C59 0.102(8) 0.102(8) 0.051(7) -0.033(6) 0.015(6) 0.034(7)
C60 0.081(7) 0.131(10) 0.059(8) 0.014(6) 0.012(6) 0.066(7)
C61 0.075(7) 0.092(7) 0.075(8) 0.022(6) 0.050(6) 0.026(6)
C62 0.032(5) 0.197(15) 0.094(10) 0.079(11) 0.019(6) 0.009(7)
C63 0.045(6) 0.100(9) 0.20(2) 0.063(11) 0.030(8) 0.016(5)
C64 0.046(5) 0.096(8) 0.109(11) 0.029(7) -0.014(6) -0.024(5)
C65 0.040(4) 0.168(13) 0.061(7) 0.054(8) 0.021(4) 0.014(6)
C66 0.086(7) 0.054(5) 0.112(10) -0.015(6) -0.057(7) -0.001(5)
C67 0.094(8) 0.106(9) 0.087(10) -0.020(8) -0.026(7) 0.017(7)
C68 0.149(11) 0.053(5) 0.043(6) -0.010(4) -0.028(6) 0.014(6)
C69 0.081(7) 0.132(10) 0.031(6) 0.005(6) 0.014(5) 0.014(7)
C70 0.097(8) 0.086(7) 0.055(7) 0.017(6) 0.003(6) 0.005(7)
C71 0.070(5) 0.067(5) 0.045(6) 0.038(4) 0.017(4) 0.013(4)
C72 0.076(6) 0.074(6) 0.050(6) 0.010(5) 0.022(5) -0.026(5)
C73 0.059(5) 0.071(6) 0.118(11) 0.015(7) -0.005(6) 0.004(5)
C74 0.091(8) 0.054(6) 0.164(15) -0.012(7) 0.033(9) -0.024(6)
C75 0.082(6) 0.049(4) 0.044(6) -0.005(4) -0.018(5) 0.003(4)
C76 0.095(7) 0.067(6) 0.075(9) -0.023(6) -0.035(7) 0.022(5)
C77 0.152(14) 0.134(12) 0.041(8) -0.025(7) -0.042(8) 0.030(10)
C78 0.047(5) 0.104(8) 0.092(9) -0.021(7) -0.008(5) -0.018(5)
C79 0.089(7) 0.147(11) 0.042(7) 0.027(6) 0.018(5) 0.054(8)
C80 0.131(11) 0.141(12) 0.060(9) 0.046(8) 0.023(8) 0.055(11)
C82 0.064(6) 0.108(8) 0.053(7) 0.039(6) 0.017(5) -0.002(5)
C83 0.053(6) 0.103(8) 0.145(15) 0.041(9) 0.009(7) -0.014(6)
C84 0.069(7) 0.062(6) 0.176(15) 0.004(8) 0.022(8) -0.029(5)
C85 0.077(7) 0.074(7) 0.160(16) -0.038(8) -0.073(9) 0.009(5)
C86 0.075(6) 0.076(6) 0.079(8) -0.020(6) -0.041(6) 0.030(5)
C87 0.118(11) 0.099(8) 0.050(7) 0.012(6) -0.034(7) 0.031(8)
C88 0.065(5) 0.051(5) 0.080(8) -0.010(4) -0.015(5) 0.010(4)
C89 0.077(6) 0.074(6) 0.064(7) -0.028(5) 0.010(5) 0.008(5)
C90 0.092(7) 0.069(6) 0.049(6) -0.001(5) 0.020(5) 0.022(5)
C91 0.068(5) 0.069(5) 0.044(6) -0.009(4) 0.006(4) 0.043(4)
C92 0.030(4) 0.063(6) 0.166(13) 0.036(7) 0.020(6) 0.013(4)
C93 0.049(4) 0.065(5) 0.040(5) 0.001(4) -0.016(4) 0.021(4)
C94 0.048(4) 0.052(4) 0.045(5) 0.013(4) -0.005(4) 0.016(3)
C95 0.056(5) 0.067(5) 0.066(6) 0.032(5) 0.006(4) 0.024(4)
C96 0.103(8) 0.124(10) 0.031(6) 0.029(6) 0.010(5) 0.069(8)
C97 0.085(8) 0.110(9) 0.076(9) 0.070(8) 0.036(7) 0.035(7)
C98 0.074(7) 0.072(6) 0.102(11) 0.054(7) 0.003(6) 0.010(5)
C99 0.077(6) 0.053(5) 0.085(9) 0.015(5) 0.019(6) 0.007(4)
C100 0.056(5) 0.043(4) 0.073(7) -0.007(4) -0.010(5) 0.008(3)
C101 0.058(5) 0.044(4) 0.055(6) -0.003(4) -0.006(4) 0.019(4)
C102 0.071(6) 0.042(4) 0.065(6) 0.008(4) 0.001(5) 0.023(4)
C103 0.109(9) 0.114(9) 0.033(6) -0.009(5) 0.004(6) 0.038(8)
C104 0.067(6) 0.077(7) 0.161(15) 0.018(8) -0.074(9) -0.001(5)
C105 0.080(6) 0.062(5) 0.074(8) 0.000(5) -0.020(5) -0.014(4)
O1 0.038(2) 0.035(2) 0.027(3) -0.0043(18) 0.0022(18) 0.0026(18)
O2 0.039(2) 0.036(2) 0.030(3) -0.0021(19) 0.001(2) -0.0059(18)
O3 0.042(3) 0.047(2) 0.021(3) 0.0024(19) -0.004(2) -0.004(2)
O4 0.045(3) 0.052(3) 0.025(3) -0.006(2) -0.002(2) -0.007(2)
O5 0.054(3) 0.036(2) 0.027(3) 0.001(2) -0.010(2) -0.006(2)
O6 0.056(3) 0.034(2) 0.021(3) 0.002(2) -0.008(2) -0.009(2)

loop_
_atom_type_symbol
_atom_type_description
_atom_type_scat_dispersion_real
_atom_type_scat_dispersion_imag
_atom_type_scat_source
C C 0.0033 0.0000 'International Tables Vol C Tables 4.2.6.8 and 6.1.1.4'
H H 0.0000 0.0000 'International Tables Vol C Tables 4.2.6.8 and 6.1.1.4'
O O 0.0106 0.0000 'International Tables Vol C Tables 4.2.6.8 and 6.1.1.4'

loop_
_geom_angle_atom_site_label_1
_geom_angle_atom_site_label_2
_geom_angle_atom_site_label_3
_geom_angle
_geom_angle_site_symmetry_1
_geom_angle_site_symmetry_3
C2 C1 C10 114.7(6) . .
C2 C1 C15 123.8(6) . .
C10 C1 C15 121.4(5) . .
C1 C2 C3 124.9(6) . .
C1 C2 O2 127.3(6) . .
C3 C2 O2 107.8(5) . .
C4 C3 C2 122.7(6) . .
C4 C3 O1 127.6(6) . .
C2 C3 O1 109.7(5) . .
C3 C4 C5 116.4(6) . .
C3 C4 H4 121.8 . .
C5 C4 H4 121.8 . .
C4 C5 C6 120.6(7) . .
C4 C5 C10 121.0(6) . .
C6 C5 C10 118.4(6) . .
C7 C6 C5 123.4(7) . .
C7 C6 H6 118.3 . .
C5 C6 H6 118.3 . .
C6 C7 C8 117.6(6) . .
C6 C7 C11 121.9(8) . .
C8 C7 C11 120.5(7) . .
C9 C8 C7 121.2(7) . .
C9 C8 H8 119.4 . .
C7 C8 H8 119.4 . .
C8 C9 C10 120.9(7) . .
C8 C9 H9 119.5 . .
C10 C9 H9 119.5 . .
C9 C10 C5 118.5(6) . .
C9 C10 C1 121.3(6) . .
C5 C10 C1 120.2(6) . .
C12 C11 C7 117.7(9) . .
C12 C11 H11A 107.9 . .
C7 C11 H11A 107.9 . .
C12 C11 H11B 107.9 . .
C7 C11 H11B 107.9 . .
H11A C11 H11B 107.2 . .
C13 C12 C11 114.8(12) . .
C13 C12 H12A 108.6 . .
C11 C12 H12A 108.6 . .
C13 C12 H12B 108.6 . .
C11 C12 H12B 108.6 . .
H12A C12 H12B 107.5 . .
C12 C13 C14 125.5(13) . .
C12 C13 H13A 105.9 . .
C14 C13 H13A 105.9 . .
C12 C13 H13B 105.9 . .
C14 C13 H13B 105.9 . .
H13A C13 H13B 106.3 . .
C13 C14 H14A 109.5 . .
C13 C14 H14B 109.5 . .
H14A C14 H14B 109.5 . .
C13 C14 H14C 109.5 . .
H14A C14 H14C 109.5 . .
H14B C14 H14C 109.5 . .
C16 C15 C24 117.3(6) . .
C16 C15 C1 121.4(6) . .
C24 C15 C1 121.3(6) . .
C15 C16 O3 129.7(6) . .
C15 C16 C17 123.3(6) . .
O3 C16 C17 107.0(6) . .
C18 C17 O4 127.8(6) . .
C18 C17 C16 122.3(6) . .
O4 C17 C16 109.9(5) . .
C17 C18 C19 116.8(7) . .
C17 C18 H18 121.6 . .
C19 C18 H18 121.6 . .
C18 C19 C20 119.8(7) . .
C18 C19 C24 121.1(6) . .
C20 C19 C24 119.1(8) . .
C21 C20 C19 122.0(9) . .
C21 C20 H20 119.0 . .
C19 C20 H20 119.0 . .
C20 C21 C22 117.4(8) . .
C20 C21 C25 120.2(11) . .
C22 C21 C25 122.4(10) . .
C23 C22 C21 122.1(8) . .
C23 C22 H22 119.0 . .
C21 C22 H22 119.0 . .
C22 C23 C24 121.8(7) . .
C22 C23 H23 119.1 . .
C24 C23 H23 119.1 . .
C23 C24 C15 123.3(6) . .
C23 C24 C19 117.6(6) . .
C15 C24 C19 119.1(6) . .
C21 C25 C26B 119.5(15) . .
C21 C25 C26A 109.6(15) . .
C26B C25 C26A 92(2) . .
C27A C26A C25 124(2) . .
C27A C26A H26A 106.3 . .
C25 C26A H26A 106.3 . .
C27A C26A H26B 106.3 . .
C25 C26A H26B 106.3 . .
H26A C26A H26B 106.4 . .
C28A C27A C26A 123(3) . .
C28A C27A H27A 106.7 . .
C26A C27A H27A 106.7 . .
C28A C27A H27B 106.7 . .
C26A C27A H27B 106.7 . .
H27A C27A H27B 106.6 . .
C25 C26B C27B 98(2) . .
C25 C26B H26C 112.1 . .
C27B C26B H26C 112.1 . .
C25 C26B H26D 112.1 . .
C27B C26B H26D 112.1 . .
H26C C26B H26D 109.8 . .
C26B C27B C28B 106(2) . .
C26B C27B H27C 110.6 . .
C28B C27B H27C 110.6 . .
C26B C27B H27D 110.6 . .
C28B C27B H27D 110.6 . .
H27C C27B H27D 108.7 . .
C27B C28B H28D 109.5 . .
C27B C28B H28E 109.5 . .
H28D C28B H28E 109.5 . .
C27B C28B H28F 109.5 . .
H28D C28B H28F 109.5 . .
H28E C28B H28F 109.5 . .
O2 C29 O2 112.0(8) 2 .
O2 C29 O1 108.8(3) 2 2
O2 C29 O1 109.0(3) . 2
O2 C29 O1 109.0(3) 2 .
O2 C29 O1 108.8(3) . .
O1 C29 O1 109.2(8) 2 .
O3 C30 O6 111.7(6) . .
O3 C30 O5 109.8(6) . .
O6 C30 O5 108.0(5) . .
O3 C30 O4 109.0(6) . .
O6 C30 O4 109.4(5) . .
O5 C30 O4 108.9(5) . .
C32 C31 C40 117.3(6) . .
C32 C31 H31 121.4 . .
C40 C31 H31 121.4 . .
C31 C32 O5 129.0(6) . .
C31 C32 C33 124.0(6) . .
O5 C32 C33 106.9(6) . .
C34 C33 O6 128.5(6) . .
C34 C33 C32 121.4(7) . .
O6 C33 C32 110.2(6) . .
C33 C34 C35 116.6(6) . .
C33 C34 C34 122.2(5) . 2
C35 C34 C34 121.2(5) . 2
C40 C35 C36 117.6(6) . .
C40 C35 C34 121.2(6) . .
C36 C35 C34 121.1(6) . .
C37 C36 C35 120.9(6) . .
C37 C36 H36 119.6 . .
C35 C36 H36 119.6 . .
C36 C37 C38 123.1(6) . .
C36 C37 H37 118.5 . .
C38 C37 H37 118.5 . .
C39 C38 C37 116.2(6) . .
C39 C38 C41 123.3(7) . .
C37 C38 C41 120.5(6) . .
C38 C39 C40 122.5(6) . .
C38 C39 H39 118.7 . .
C40 C39 H39 118.7 . .
C35 C40 C39 119.6(6) . .
C35 C40 C31 119.3(6) . .
C39 C40 C31 121.0(6) . .
C38 C41 C42B 102.5(10) . .
C38 C41 C42A 111.2(7) . .
C42B C41 C42A 144.5(10) . .
C43A C42A C41 110.7(11) . .
C43A C42A H42A 109.5 . .
C41 C42A H42A 109.5 . .
C43A C42A H42B 109.5 . .
C41 C42A H42B 109.5 . .
H42A C42A H42B 108.1 . .
C44A C43A C42A 111.7(16) . .
C44A C43A H43A 109.3 . .
C42A C43A H43A 109.3 . .
C44A C43A H43B 109.3 . .
C42A C43A H43B 109.3 . .
H43A C43A H43B 107.9 . .
C43B C42B C41 116.6(16) . .
C43B C42B H42C 108.1 . .
C41 C42B H42C 108.1 . .
C43B C42B H42D 108.1 . .
C41 C42B H42D 108.1 . .
H42C C42B H42D 107.3 . .
C44B C43B C42B 113.8(17) . .
C44B C43B H43C 108.8 . .
C42B C43B H43C 108.8 . .
C44B C43B H43D 108.8 . .
C42B C43B H43D 108.8 . .
H43C C43B H43D 107.7 . .
C43B C44B H44D 109.5 . .
C43B C44B H44E 109.5 . .
H44D C44B H44E 109.5 . .
C43B C44B H44F 109.5 . .
H44D C44B H44F 109.5 . .
H44E C44B H44F 109.5 . .
C50 C45 C46 120.5(9) . .
C50 C45 C49 120.4(10) . .
C46 C45 C49 107.0(10) . .
C54 C46 C45 116.2(9) . .
C54 C46 C47 119.2(9) . .
C45 C46 C47 112.7(8) . .
C102 C47 C46 120.5(8) . .
C102 C47 C48 116.7(8) . .
C46 C47 C48 110.1(8) . .
C60 C48 C47 123.9(10) . .
C60 C48 C49 118.9(10) . .
C47 C48 C49 105.2(9) . .
C63 C49 C45 124.5(15) . .
C63 C49 C48 118.1(15) . .
C45 C49 C48 105.0(8) . .
C51 C50 C45 120.3(11) . .
C51 C50 C104 111.7(12) . .
C45 C50 C104 115.4(13) . .
C52 C51 C50 125.1(12) . .
C52 C51 C67 118.8(11) . .
C50 C51 C67 107.5(12) . .
C51 C52 C54 119.0(10) . .
C51 C52 C70 120.9(10) . .
C54 C52 C70 105.3(11) . .
C69 C53 C90 112.3(10) . .
C69 C53 C65 115.9(10) . .
C90 C53 C65 118.9(10) . .
C46 C54 C55 119.7(11) . .
C46 C54 C52 118.8(10) . .
C55 C54 C52 110.2(9) . .
C56 C55 C54 118.8(10) . .
C56 C55 C71 121.9(10) . .
C54 C55 C71 106.9(12) . .
C55 C56 C102 123.3(9) . .
C55 C56 C74 117.2(10) . .
C102 C56 C74 107.5(10) . .
C92 C57 C78 121.5(12) . .
C92 C57 C65 121.0(13) . .
C78 C57 C65 105.8(11) . .
C59 C58 C102 121.6(9) . .
C59 C58 C75 115.8(9) . .
C102 C58 C75 111.7(8) . .
C58 C59 C60 119.0(11) . .
C58 C59 C103 121.3(11) . .
C60 C59 C103 107.0(12) . .
C48 C60 C59 119.2(12) . .
C48 C60 C61 117.9(13) . .
C59 C60 C61 111.0(10) . .
C62 C61 C79 123.2(11) . .
C62 C61 C60 116.9(12) . .
C79 C61 C60 108.3(12) . .
C63 C62 C61 126.4(15) . .
C63 C62 C82 109.5(16) . .
C61 C62 C82 112.9(9) . .
C49 C63 C62 121.8(19) . .
C49 C63 C64 116.4(17) . .
C62 C63 C64 109.7(12) . .
C104 C64 C83 119.9(13) . .
C104 C64 C63 120.9(11) . .
C83 C64 C63 107.8(13) . .
C57 C65 C72 112.0(12) . .
C57 C65 C53 120.3(11) . .
C72 C65 C53 116.2(9) . .
C67 C66 C105 124.0(11) . .
C67 C66 C104 107.2(10) . .
C105 C66 C104 117.0(14) . .
C68 C67 C66 117.7(12) . .
C68 C67 C51 121.7(13) . .
C66 C67 C51 108.2(12) . .
C67 C68 C89 126.0(13) . .
C67 C68 C69 117.5(10) . .
C89 C68 C69 105.0(10) . .
C70 C69 C53 127.9(12) . .
C70 C69 C68 118.0(11) . .
C53 C69 C68 102.5(10) . .
C69 C70 C71 117.4(11) . .
C69 C70 C52 122.8(12) . .
C71 C70 C52 109.6(10) . .
C72 C71 C70 124.9(9) . .
C72 C71 C55 114.8(11) . .
C70 C71 C55 108.0(10) . .
C71 C72 C73 125.7(9) . .
C71 C72 C65 117.5(10) . .
C73 C72 C65 103.3(9) . .
C74 C73 C78 122.3(15) . .
C74 C73 C72 120.3(12) . .
C78 C73 C72 107.6(11) . .
C73 C74 C75 123.4(13) . .
C73 C74 C56 119.8(14) . .
C75 C74 C56 103.6(9) . .
C76 C75 C58 120.8(10) . .
C76 C75 C74 118.0(10) . .
C58 C75 C74 108.2(8) . .
C75 C76 C77 119.7(12) . .
C75 C76 C85 119.4(14) . .
C77 C76 C85 110.2(12) . .
C103 C77 C76 124.1(14) . .
C103 C77 C87 120.1(17) . .
C76 C77 C87 104.9(14) . .
C57 C78 C73 111.3(12) . .
C57 C78 C85 119.2(11) . .
C73 C78 C85 117.6(11) . .
C80 C79 C61 124.5(17) . .
C80 C79 C103 117.0(13) . .
C61 C79 C103 106.0(10) . .
C79 C80 C97 117.5(15) . .
C79 C80 C96 123.9(18) . .
C97 C80 C96 107.0(13) . .
C97 C82 C83 127.5(12) . .
C97 C82 C62 116.7(13) . .
C83 C82 C62 101.5(10) . .
C84 C83 C82 118.0(12) . .
C84 C83 C64 119.7(16) . .
C82 C83 C64 111.5(13) . .
C83 C84 C105 122.2(13) . .
C83 C84 C99 116.8(15) . .
C105 C84 C99 107.0(9) . .
C78 C85 C86 121.4(11) . .
C78 C85 C76 119.1(11) . .
C86 C85 C76 106.3(15) . .
C87 C86 C93 118.9(12) . .
C87 C86 C85 111.5(11) . .
C93 C86 C85 117.9(13) . .
C96 C87 C86 125.0(12) . .
C96 C87 C77 116.8(14) . .
C86 C87 C77 107.1(14) . .
C100 C88 C105 109.5(10) . .
C100 C88 C89 121.5(9) . .
C105 C88 C89 115.7(9) . .
C90 C89 C68 111.3(10) . .
C90 C89 C88 119.5(10) . .
C68 C89 C88 117.0(10) . .
C89 C90 C91 119.6(10) . .
C89 C90 C53 108.8(10) . .
C91 C90 C53 119.0(10) . .
C90 C91 C101 121.7(9) . .
C90 C91 C92 119.5(9) . .
C101 C91 C92 107.2(8) . .
C57 C92 C91 121.3(12) . .
C57 C92 C93 121.6(11) . .
C91 C92 C93 104.4(7) . .
C86 C93 C94 120.4(9) . .
C86 C93 C92 118.3(9) . .
C94 C93 C92 108.2(8) . .
C95 C94 C93 118.8(8) . .
C95 C94 C101 118.8(8) . .
C93 C94 C101 110.7(7) . .
C98 C95 C94 122.0(11) . .
C98 C95 C96 108.2(10) . .
C94 C95 C96 117.7(10) . .
C87 C96 C95 119.3(11) . .
C87 C96 C80 121.5(13) . .
C95 C96 C80 108.0(15) . .
C82 C97 C80 125.0(12) . .
C82 C97 C98 117.9(15) . .
C80 C97 C98 106.1(11) . .
C99 C98 C95 117.9(11) . .
C99 C98 C97 118.9(11) . .
C95 C98 C97 110.8(13) . .
C98 C99 C100 124.1(10) . .
C98 C99 C84 120.7(10) . .
C100 C99 C84 103.0(11) . .
C101 C100 C88 118.3(9) . .
C101 C100 C99 117.4(9) . .
C88 C100 C99 112.6(9) . .
C100 C101 C94 119.7(8) . .
C100 C101 C91 119.4(8) . .
C94 C101 C91 109.5(7) . .
C47 C102 C56 118.5(9) . .
C47 C102 C58 119.7(8) . .
C56 C102 C58 109.0(8) . .
C77 C103 C59 118.1(14) . .
C77 C103 C79 120.6(12) . .
C59 C103 C79 107.7(11) . .
C64 C104 C50 122.4(14) . .
C64 C104 C66 119.7(10) . .
C50 C104 C66 105.3(14) . .
C66 C105 C84 121.4(12) . .
C66 C105 C88 119.6(11) . .
C84 C105 C88 107.8(10) . .
C3 O1 C29 106.2(4) . .
C29 O2 C2 105.9(5) . .
C30 O3 C16 107.8(5) . .
C17 O4 C30 105.8(5) . .
C32 O5 C30 107.5(5) . .
C33 O6 C30 107.0(5) . .

loop_
_geom_bond_atom_site_label_1
_geom_bond_atom_site_label_2
_geom_bond_distance
_geom_bond_site_symmetry_2
C1 C2 1.332(10) .
C1 C10 1.454(10) .
C1 C15 1.533(10) .
C2 C3 1.379(10) .
C2 O2 1.415(8) .
C3 C4 1.365(10) .
C3 O1 1.384(8) .
C4 C5 1.394(10) .
C4 H4 0.9300 .
C5 C6 1.410(10) .
C5 C10 1.429(10) .
C6 C7 1.387(11) .
C6 H6 0.9300 .
C7 C8 1.414(12) .
C7 C11 1.485(11) .
C8 C9 1.395(11) .
C8 H8 0.9300 .
C9 C10 1.419(10) .
C9 H9 0.9300 .
C11 C12 1.475(14) .
C11 H11A 0.9700 .
C11 H11B 0.9700 .
C12 C13 1.461(17) .
C12 H12A 0.9700 .
C12 H12B 0.9700 .
C13 C14 1.537(15) .
C13 H13A 0.9700 .
C13 H13B 0.9700 .
C14 H14A 0.9600 .
C14 H14B 0.9600 .
C14 H14C 0.9600 .
C15 C16 1.335(10) .
C15 C24 1.427(10) .
C16 O3 1.396(8) .
C16 C17 1.406(10) .
C17 C18 1.350(10) .
C17 O4 1.375(9) .
C18 C19 1.413(13) .
C18 H18 0.9300 .
C19 C20 1.421(12) .
C19 C24 1.438(11) .
C20 C21 1.399(16) .
C20 H20 0.9300 .
C21 C22 1.414(15) .
C21 C25 1.473(15) .
C22 C23 1.366(11) .
C22 H22 0.9300 .
C23 C24 1.414(11) .
C23 H23 0.9300 .
C25 C26B 1.50(2) .
C25 C26A 1.58(2) .
C26A C27A 1.54(2) .
C26A H26A 0.9700 .
C26A H26B 0.9700 .
C27A C28A 1.54(2) .
C27A H27A 0.9700 .
C27A H27B 0.9700 .
C28A H28A 0.9600 .
C28A H28B 0.9600 .
C28A H28C 0.9600 .
C26B C27B 1.51(2) .
C26B H26C 0.9700 .
C26B H26D 0.9700 .
C27B C28B 1.59(2) .
C27B H27C 0.9700 .
C27B H27D 0.9700 .
C28B H28D 0.9600 .
C28B H28E 0.9600 .
C28B H28F 0.9600 .
C29 O2 1.402(7) 2
C29 O2 1.402(7) .
C29 O1 1.403(7) 2
C29 O1 1.403(7) .
C30 O3 1.380(10) .
C30 O6 1.400(9) .
C30 O5 1.414(9) .
C30 O4 1.424(9) .
C31 C32 1.329(10) .
C31 C40 1.425(9) .
C31 H31 0.9300 .
C32 O5 1.390(8) .
C32 C33 1.402(10) .
C33 C34 1.350(10) .
C33 O6 1.367(9) .
C34 C35 1.435(10) .
C34 C34 1.514(13) 2
C35 C40 1.409(9) .
C35 C36 1.426(10) .
C36 C37 1.343(11) .
C36 H36 0.9300 .
C37 C38 1.426(11) .
C37 H37 0.9300 .
C38 C39 1.378(10) .
C38 C41 1.473(11) .
C39 C40 1.415(10) .
C39 H39 0.9300 .
C41 C42B 1.60(2) .
C41 C42A 1.595(17) .
C42A C43A 1.50(2) .
C42A H42A 0.9700 .
C42A H42B 0.9700 .
C43A C44A 1.489(18) .
C43A H43A 0.9700 .
C43A H43B 0.9700 .
C44A H44A 0.9600 .
C44A H44B 0.9600 .
C44A H44C 0.9600 .
C42B C43B 1.56(3) .
C42B H42C 0.9700 .
C42B H42D 0.9700 .
C43B C44B 1.49(4) .
C43B H43C 0.9700 .
C43B H43D 0.9700 .
C44B H44D 0.9600 .
C44B H44E 0.9600 .
C44B H44F 0.9600 .
C45 C50 1.364(16) .
C45 C46 1.442(13) .
C45 C49 1.523(18) .
C46 C54 1.413(14) .
C46 C47 1.446(13) .
C47 C102 1.385(13) .
C47 C48 1.450(13) .
C48 C60 1.350(15) .
C48 C49 1.628(19) .
C49 C63 1.294(16) .
C50 C51 1.329(17) .
C50 C104 1.453(17) .
C51 C52 1.279(17) .
C51 C67 1.521(19) .
C52 C54 1.465(17) .
C52 C70 1.500(17) .
C53 C69 1.423(17) .
C53 C90 1.447(15) .
C53 C65 1.497(19) .
C54 C55 1.433(18) .
C55 C56 1.369(18) .
C55 C71 1.504(16) .
C56 C102 1.417(14) .
C56 C74 1.603(18) .
C57 C92 1.331(15) .
C57 C78 1.386(17) .
C57 C65 1.398(16) .
C58 C59 1.386(16) .
C58 C102 1.438(14) .
C58 C75 1.441(13) .
C59 C60 1.419(19) .
C59 C103 1.466(19) .
C60 C61 1.522(17) .
C61 C62 1.39(2) .
C61 C79 1.401(19) .
C62 C63 1.34(2) .
C62 C82 1.60(2) .
C63 C64 1.45(2) .
C64 C104 1.42(2) .
C64 C83 1.439(18) .
C65 C72 1.459(17) .
C66 C67 1.38(2) .
C66 C105 1.388(15) .
C66 C104 1.51(2) .
C67 C68 1.271(18) .
C68 C89 1.447(16) .
C68 C69 1.621(19) .
C69 C70 1.230(17) .
C70 C71 1.409(17) .
C71 C72 1.376(15) .
C72 C73 1.454(18) .
C73 C74 1.270(18) .
C73 C78 1.421(17) .
C74 C75 1.49(2) .
C75 C76 1.362(14) .
C76 C77 1.38(2) .
C76 C85 1.471(19) .
C77 C103 1.27(2) .
C77 C87 1.60(2) .
C78 C85 1.46(2) .
C79 C80 1.27(2) .
C79 C103 1.59(2) .
C80 C97 1.45(2) .
C80 C96 1.49(2) .
C82 C97 1.324(18) .
C82 C83 1.43(2) .
C83 C84 1.36(2) .
C84 C105 1.44(2) .
C84 C99 1.588(19) .
C85 C86 1.461(19) .
C86 C87 1.33(2) .
C86 C93 1.383(14) .
C87 C96 1.31(2) .
C88 C100 1.409(15) .
C88 C105 1.444(15) .
C88 C89 1.467(16) .
C89 C90 1.384(16) .
C90 C91 1.388(15) .
C91 C101 1.463(14) .
C91 C92 1.527(16) .
C92 C93 1.541(18) .
C93 C94 1.415(12) .
C94 C95 1.397(13) .
C94 C101 1.435(13) .
C95 C98 1.393(16) .
C95 C96 1.447(18) .
C97 C98 1.480(18) .
C98 C99 1.357(18) .
C99 C100 1.419(15) .
C100 C101 1.405(12) .

loop_
_geom_torsion_atom_site_label_1
_geom_torsion_atom_site_label_2
_geom_torsion_atom_site_label_3
_geom_torsion_atom_site_label_4
_geom_torsion
_geom_torsion_site_symmetry_1
_geom_torsion_site_symmetry_4
C10 C1 C2 C3 -4.6(9) . .
C15 C1 C2 C3 174.5(6) . .
C10 C1 C2 O2 177.3(6) . .
C15 C1 C2 O2 -3.6(10) . .
C1 C2 C3 C4 3.1(10) . .
O2 C2 C3 C4 -178.5(6) . .
C1 C2 C3 O1 -178.1(6) . .
O2 C2 C3 O1 0.4(7) . .
C2 C3 C4 C5 1.3(9) . .
O1 C3 C4 C5 -177.3(6) . .
C3 C4 C5 C6 174.7(6) . .
C3 C4 C5 C10 -3.6(9) . .
C4 C5 C6 C7 -179.7(6) . .
C10 C5 C6 C7 -1.3(10) . .
C5 C6 C7 C8 -0.1(10) . .
C5 C6 C7 C11 176.8(7) . .
C6 C7 C8 C9 0.6(11) . .
C11 C7 C8 C9 -176.5(8) . .
C7 C8 C9 C10 0.5(11) . .
C8 C9 C10 C5 -1.9(10) . .
C8 C9 C10 C1 176.8(7) . .
C4 C5 C10 C9 -179.4(6) . .
C6 C5 C10 C9 2.2(9) . .
C4 C5 C10 C1 2.0(9) . .
C6 C5 C10 C1 -176.4(6) . .
C2 C1 C10 C9 -176.5(6) . .
C15 C1 C10 C9 4.3(9) . .
C2 C1 C10 C5 2.1(9) . .
C15 C1 C10 C5 -177.1(6) . .
C6 C7 C11 C12 -123.8(11) . .
C8 C7 C11 C12 53.0(13) . .
C7 C11 C12 C13 54.3(17) . .
C11 C12 C13 C14 161.1(16) . .
C2 C1 C15 C16 62.1(9) . .
C10 C1 C15 C16 -118.8(7) . .
C2 C1 C15 C24 -116.2(7) . .
C10 C1 C15 C24 62.9(8) . .
C24 C15 C16 O3 177.4(6) . .
C1 C15 C16 O3 -0.9(10) . .
C24 C15 C16 C17 -5.3(10) . .
C1 C15 C16 C17 176.3(6) . .
C15 C16 C17 C18 2.9(10) . .
O3 C16 C17 C18 -179.2(6) . .
C15 C16 C17 O4 -176.7(6) . .
O3 C16 C17 O4 1.1(7) . .
O4 C17 C18 C19 -179.6(6) . .
C16 C17 C18 C19 0.8(9) . .
C17 C18 C19 C20 179.3(7) . .
C17 C18 C19 C24 -1.7(10) . .
C18 C19 C20 C21 -177.2(9) . .
C24 C19 C20 C21 3.9(13) . .
C19 C20 C21 C22 -1.4(16) . .
C19 C20 C21 C25 -179.2(12) . .
C20 C21 C22 C23 -1.1(16) . .
C25 C21 C22 C23 176.7(13) . .
C21 C22 C23 C24 1.0(14) . .
C22 C23 C24 C15 179.4(7) . .
C22 C23 C24 C19 1.5(11) . .
C16 C15 C24 C23 -173.7(7) . .
C1 C15 C24 C23 4.7(9) . .
C16 C15 C24 C19 4.1(9) . .
C1 C15 C24 C19 -177.5(6) . .
C18 C19 C24 C23 177.3(6) . .
C20 C19 C24 C23 -3.8(10) . .
C18 C19 C24 C15 -0.7(9) . .
C20 C19 C24 C15 178.2(7) . .
C20 C21 C25 C26B 157(2) . .
C22 C21 C25 C26B -21(3) . .
C20 C21 C25 C26A 53(2) . .
C22 C21 C25 C26A -125(2) . .
C21 C25 C26A C27A 166(4) . .
C26B C25 C26A C27A 44(5) . .
C25 C26A C27A C28A 151(4) . .
C21 C25 C26B C27B -66(2) . .
C26A C25 C26B C27B 47(2) . .
C25 C26B C27B C28B -167(2) . .
C40 C31 C32 O5 -174.6(6) . .
C40 C31 C32 C33 1.0(10) . .
C31 C32 C33 C34 3.5(10) . .
O5 C32 C33 C34 180.0(6) . .
C31 C32 C33 O6 -176.8(6) . .
O5 C32 C33 O6 -0.3(7) . .
O6 C33 C34 C35 175.4(6) . .
C32 C33 C34 C35 -4.9(9) . .
O6 C33 C34 C34 -5.1(11) . 2
C32 C33 C34 C34 174.5(6) . 2
C33 C34 C35 C40 2.2(9) . .
C34 C34 C35 C40 -177.3(6) 2 .
C33 C34 C35 C36 -174.3(6) . .
C34 C34 C35 C36 6.3(10) 2 .
C40 C35 C36 C37 0.3(10) . .
C34 C35 C36 C37 176.8(7) . .
C35 C36 C37 C38 -2.7(11) . .
C36 C37 C38 C39 3.2(10) . .
C36 C37 C38 C41 -175.6(8) . .
C37 C38 C39 C40 -1.3(10) . .
C41 C38 C39 C40 177.5(7) . .
C36 C35 C40 C39 1.5(9) . .
C34 C35 C40 C39 -175.0(6) . .
C36 C35 C40 C31 178.7(6) . .
C34 C35 C40 C31 2.1(9) . .
C38 C39 C40 C35 -1.0(10) . .
C38 C39 C40 C31 -178.1(6) . .
C32 C31 C40 C35 -3.7(9) . .
C32 C31 C40 C39 173.5(6) . .
C39 C38 C41 C42B -94.1(11) . .
C37 C38 C41 C42B 84.6(11) . .
C39 C38 C41 C42A 97.4(10) . .
C37 C38 C41 C42A -83.9(10) . .
C38 C41 C42A C43A -66.7(12) . .
C42B C41 C42A C43A 132.8(18) . .
C41 C42A C43A C44A 176.9(13) . .
C38 C41 C42B C43B -66.7(17) . .
C42A C41 C42B C43B 95(2) . .
C41 C42B C43B C44B -171.1(18) . .
C50 C45 C46 C54 -0.4(11) . .
C49 C45 C46 C54 -143.0(8) . .
C50 C45 C46 C47 142.3(8) . .
C49 C45 C46 C47 -0.3(8) . .
C54 C46 C47 C102 0.5(11) . .
C45 C46 C47 C102 -141.0(7) . .
C54 C46 C47 C48 140.8(7) . .
C45 C46 C47 C48 -0.6(8) . .
C102 C47 C48 C60 1.6(13) . .
C46 C47 C48 C60 -140.4(9) . .
C102 C47 C48 C49 143.3(7) . .
C46 C47 C48 C49 1.3(8) . .
C50 C45 C49 C63 -0.8(15) . .
C46 C45 C49 C63 141.9(11) . .
C50 C45 C49 C48 -141.6(8) . .
C46 C45 C49 C48 1.1(8) . .
C60 C48 C49 C63 -1.3(13) . .
C47 C48 C49 C63 -145.3(9) . .
C60 C48 C49 C45 142.6(8) . .
C47 C48 C49 C45 -1.4(8) . .
C46 C45 C50 C51 -1.2(13) . .
C49 C45 C50 C51 136.5(10) . .
C46 C45 C50 C104 -139.7(9) . .
C49 C45 C50 C104 -2.0(12) . .
C45 C50 C51 C52 4.0(15) . .
C104 C50 C51 C52 143.9(11) . .
C45 C50 C51 C67 -143.1(10) . .
C104 C50 C51 C67 -3.1(13) . .
C50 C51 C52 C54 -4.7(15) . .
C67 C51 C52 C54 139.0(10) . .
C50 C51 C52 C70 -137.8(11) . .
C67 C51 C52 C70 6.0(16) . .
C45 C46 C54 C55 139.9(9) . .
C47 C46 C54 C55 -0.3(11) . .
C45 C46 C54 C52 -0.4(11) . .
C47 C46 C54 C52 -140.5(8) . .
C51 C52 C54 C46 2.8(13) . .
C70 C52 C54 C46 142.2(9) . .
C51 C52 C54 C55 -140.9(10) . .
C70 C52 C54 C55 -1.5(10) . .
C46 C54 C55 C56 0.1(12) . .
C52 C54 C55 C56 143.5(9) . .
C46 C54 C55 C71 -142.6(8) . .
C52 C54 C55 C71 0.7(11) . .
C54 C55 C56 C102 -0.2(13) . .
C71 C55 C56 C102 136.8(9) . .
C54 C55 C56 C74 -138.3(9) . .
C71 C55 C56 C74 -1.2(12) . .
C102 C58 C59 C60 -1.3(13) . .
C75 C58 C59 C60 139.9(10) . .
C102 C58 C59 C103 -137.9(10) . .
C75 C58 C59 C103 3.3(14) . .
C47 C48 C60 C59 -1.8(15) . .
C49 C48 C60 C59 -138.7(10) . .
C47 C48 C60 C61 137.7(10) . .
C49 C48 C60 C61 0.8(12) . .
C58 C59 C60 C48 1.6(15) . .
C103 C59 C60 C48 143.7(10) . .
C58 C59 C60 C61 -140.5(10) . .
C103 C59 C60 C61 1.6(12) . .
C48 C60 C61 C62 0.6(13) . .
C59 C60 C61 C62 143.2(10) . .
C48 C60 C61 C79 -144.0(10) . .
C59 C60 C61 C79 -1.3(13) . .
C79 C61 C62 C63 136.9(13) . .
C60 C61 C62 C63 -1.9(17) . .
C79 C61 C62 C82 -2.7(14) . .
C60 C61 C62 C82 -141.6(8) . .
C45 C49 C63 C62 -136.2(14) . .
C48 C49 C63 C62 0.1(16) . .
C45 C49 C63 C64 2.6(17) . .
C48 C49 C63 C64 138.8(12) . .
C61 C62 C63 C49 2(2) . .
C82 C62 C63 C49 142.3(12) . .
C61 C62 C63 C64 -139.6(13) . .
C82 C62 C63 C64 1.2(12) . .
C49 C63 C64 C104 -1.6(16) . .
C62 C63 C64 C104 141.9(10) . .
C49 C63 C64 C83 -144.9(10) . .
C62 C63 C64 C83 -1.4(12) . .
C92 C57 C65 C72 -142.4(10) . .
C78 C57 C65 C72 1.1(11) . .
C92 C57 C65 C53 -0.4(15) . .
C78 C57 C65 C53 143.1(10) . .
C69 C53 C65 C57 -139.0(10) . .
C90 C53 C65 C57 -0.3(13) . .
C69 C53 C65 C72 1.4(12) . .
C90 C53 C65 C72 140.1(9) . .
C105 C66 C67 C68 -2.8(18) . .
C104 C66 C67 C68 -144.2(11) . .
C105 C66 C67 C51 140.2(11) . .
C104 C66 C67 C51 -1.3(12) . .
C52 C51 C67 C68 -5.5(19) . .
C50 C51 C67 C68 144.0(13) . .
C52 C51 C67 C66 -146.7(11) . .
C50 C51 C67 C66 2.8(13) . .
C66 C67 C68 C89 2.4(18) . .
C51 C67 C68 C89 -135.3(12) . .
C66 C67 C68 C69 140.0(11) . .
C51 C67 C68 C69 2.3(18) . .
C90 C53 C69 C70 -140.0(12) . .
C65 C53 C69 C70 1.3(16) . .
C90 C53 C69 C68 1.5(11) . .
C65 C53 C69 C68 142.8(8) . .
C67 C68 C69 C70 -0.1(15) . .
C89 C68 C69 C70 145.6(11) . .
C67 C68 C69 C53 -146.3(11) . .
C89 C68 C69 C53 -0.7(10) . .
C53 C69 C70 C71 -4.4(17) . .
C68 C69 C70 C71 -140.9(10) . .
C53 C69 C70 C52 137.1(12) . .
C68 C69 C70 C52 0.6(15) . .
C51 C52 C70 C69 -3.8(17) . .
C54 C52 C70 C69 -142.3(11) . .
C51 C52 C70 C71 140.2(10) . .
C54 C52 C70 C71 1.7(11) . .
C69 C70 C71 C72 5.0(16) . .
C52 C70 C71 C72 -141.2(9) . .
C69 C70 C71 C55 144.9(10) . .
C52 C70 C71 C55 -1.3(11) . .
C56 C55 C71 C72 3.4(12) . .
C54 C55 C71 C72 144.8(9) . .
C56 C55 C71 C70 -141.0(10) . .
C54 C55 C71 C70 0.4(11) . .
C70 C71 C72 C73 131.4(11) . .
C55 C71 C72 C73 -6.2(13) . .
C70 C71 C72 C65 -2.4(13) . .
C55 C71 C72 C65 -140.0(8) . .
C57 C65 C72 C71 142.9(9) . .
C53 C65 C72 C71 -0.8(12) . .
C57 C65 C72 C73 -0.1(11) . .
C53 C65 C72 C73 -143.7(8) . .
C71 C72 C73 C74 6.9(16) . .
C65 C72 C73 C74 145.7(11) . .
C71 C72 C73 C78 -139.8(10) . .
C65 C72 C73 C78 -1.0(10) . .
C78 C73 C74 C75 3.0(18) . .
C72 C73 C74 C75 -138.7(12) . .
C78 C73 C74 C56 137.7(11) . .
C72 C73 C74 C56 -4.0(16) . .
C55 C56 C74 C73 1.6(14) . .
C102 C56 C74 C73 -142.5(11) . .
C55 C56 C74 C75 144.0(8) . .
C102 C56 C74 C75 -0.1(9) . .
C59 C58 C75 C76 -3.9(12) . .
C102 C58 C75 C76 141.0(9) . .
C59 C58 C75 C74 -144.4(9) . .
C102 C58 C75 C74 0.5(10) . .
C73 C74 C75 C76 -1.3(16) . .
C56 C74 C75 C76 -142.0(9) . .
C73 C74 C75 C58 140.4(11) . .
C56 C74 C75 C58 -0.2(10) . .
C58 C75 C76 C77 2.6(14) . .
C74 C75 C76 C77 139.3(11) . .
C58 C75 C76 C85 -138.6(10) . .
C74 C75 C76 C85 -1.8(14) . .
C75 C76 C77 C103 -0.3(19) . .
C85 C76 C77 C103 144.1(13) . .
C75 C76 C77 C87 -144.1(10) . .
C85 C76 C77 C87 0.2(13) . .
C92 C57 C78 C73 141.4(11) . .
C65 C57 C78 C73 -1.7(12) . .
C92 C57 C78 C85 -0.5(15) . .
C65 C57 C78 C85 -143.7(9) . .
C74 C73 C78 C57 -144.1(12) . .
C72 C73 C78 C57 1.8(12) . .
C74 C73 C78 C85 -1.5(16) . .
C72 C73 C78 C85 144.4(9) . .
C62 C61 C79 C80 -1.0(18) . .
C60 C61 C79 C80 140.8(13) . .
C62 C61 C79 C103 -141.3(10) . .
C60 C61 C79 C103 0.5(12) . .
C61 C79 C80 C97 4.2(18) . .
C103 C79 C80 C97 140.7(13) . .
C61 C79 C80 C96 -134.1(16) . .
C103 C79 C80 C96 2.4(19) . .
C63 C62 C82 C97 -143.4(10) . .
C61 C62 C82 C97 3.0(13) . .
C63 C62 C82 C83 -0.5(11) . .
C61 C62 C82 C83 145.9(9) . .
C97 C82 C83 C84 -7.5(18) . .
C62 C82 C83 C84 -144.7(10) . .
C97 C82 C83 C64 136.8(12) . .
C62 C82 C83 C64 -0.4(11) . .
C104 C64 C83 C84 1.0(17) . .
C63 C64 C83 C84 144.7(12) . .
C104 C64 C83 C82 -142.6(10) . .
C63 C64 C83 C82 1.1(12) . .
C82 C83 C84 C105 138.5(12) . .
C64 C83 C84 C105 -2.8(18) . .
C82 C83 C84 C99 3.6(14) . .
C64 C83 C84 C99 -137.7(11) . .
C57 C78 C85 C86 2.3(15) . .
C73 C78 C85 C86 -137.4(10) . .
C57 C78 C85 C76 138.1(10) . .
C73 C78 C85 C76 -1.6(14) . .
C75 C76 C85 C78 3.1(15) . .
C77 C76 C85 C78 -141.4(11) . .
C75 C76 C85 C86 144.8(11) . .
C77 C76 C85 C86 0.3(13) . .
C78 C85 C86 C87 139.7(11) . .
C76 C85 C86 C87 -0.9(13) . .
C78 C85 C86 C93 -2.9(14) . .
C76 C85 C86 C93 -143.5(10) . .
C93 C86 C87 C96 1.0(16) . .
C85 C86 C87 C96 -141.2(11) . .
C93 C86 C87 C77 143.2(10) . .
C85 C86 C87 C77 1.0(13) . .
C103 C77 C87 C96 -0.6(18) . .
C76 C77 C87 C96 145.0(12) . .
C103 C77 C87 C86 -146.4(13) . .
C76 C77 C87 C86 -0.8(13) . .
C67 C68 C89 C90 141.4(12) . .
C69 C68 C89 C90 -0.4(11) . .
C67 C68 C89 C88 -1.0(15) . .
C69 C68 C89 C88 -142.8(9) . .
C100 C88 C89 C90 -2.7(13) . .
C105 C88 C89 C90 -139.4(10) . .
C100 C88 C89 C68 136.6(9) . .
C105 C88 C89 C68 -0.2(13) . .
C68 C89 C90 C91 -140.2(9) . .
C88 C89 C90 C91 1.1(13) . .
C68 C89 C90 C53 1.4(12) . .
C88 C89 C90 C53 142.7(9) . .
C69 C53 C90 C89 -1.9(12) . .
C65 C53 C90 C89 -141.9(9) . .
C69 C53 C90 C91 139.9(10) . .
C65 C53 C90 C91 -0.1(13) . .
C89 C90 C91 C101 0.4(12) . .
C53 C90 C91 C101 -137.3(9) . .
C89 C90 C91 C92 138.9(9) . .
C53 C90 C91 C92 1.2(13) . .
C78 C57 C92 C91 -136.2(11) . .
C65 C57 C92 C91 1.5(15) . .
C78 C57 C92 C93 -0.5(14) . .
C65 C57 C92 C93 137.2(11) . .
C90 C91 C92 C57 -2.0(13) . .
C101 C91 C92 C57 141.9(9) . .
C90 C91 C92 C93 -144.1(8) . .
C101 C91 C92 C93 -0.3(8) . .
C87 C86 C93 C94 -1.5(13) . .
C85 C86 C93 C94 138.4(9) . .
C87 C86 C93 C92 -138.0(10) . .
C85 C86 C93 C92 1.8(12) . .
C57 C92 C93 C86 -0.2(13) . .
C91 C92 C93 C86 141.8(8) . .
C57 C92 C93 C94 -141.5(9) . .
C91 C92 C93 C94 0.5(8) . .
C86 C93 C94 C95 1.9(11) . .
C92 C93 C94 C95 142.3(7) . .
C86 C93 C94 C101 -140.9(8) . .
C92 C93 C94 C101 -0.5(8) . .
C93 C94 C95 C98 -139.7(8) . .
C101 C94 C95 C98 0.0(11) . .
C93 C94 C95 C96 -1.7(11) . .
C101 C94 C95 C96 138.0(8) . .
C86 C87 C96 C95 -0.9(16) . .
C77 C87 C96 C95 -139.9(10) . .
C86 C87 C96 C80 138.5(12) . .
C77 C87 C96 C80 -0.5(17) . .
C98 C95 C96 C87 144.5(10) . .
C94 C95 C96 C87 1.2(13) . .
C98 C95 C96 C80 0.2(11) . .
C94 C95 C96 C80 -143.1(9) . .
C79 C80 C96 C87 -1(2) . .
C97 C80 C96 C87 -142.5(13) . .
C79 C80 C96 C95 142.8(14) . .
C97 C80 C96 C95 0.9(12) . .
C83 C82 C97 C80 -131.8(15) . .
C62 C82 C97 C80 -0.0(16) . .
C83 C82 C97 C98 6.9(18) . .
C62 C82 C97 C98 138.7(10) . .
C79 C80 C97 C82 -3.7(19) . .
C96 C80 C97 C82 141.1(10) . .
C79 C80 C97 C98 -146.3(11) . .
C96 C80 C97 C98 -1.5(12) . .
C94 C95 C98 C99 -1.6(13) . .
C96 C95 C98 C99 -143.0(9) . .
C94 C95 C98 C97 140.1(9) . .
C96 C95 C98 C97 -1.3(11) . .
C82 C97 C98 C99 -2.6(15) . .
C80 C97 C98 C99 143.2(10) . .
C82 C97 C98 C95 -144.0(11) . .
C80 C97 C98 C95 1.8(12) . .
C95 C98 C99 C100 2.5(14) . .
C97 C98 C99 C100 -136.2(10) . .
C95 C98 C99 C84 138.2(9) . .
C97 C98 C99 C84 -0.5(13) . .
C83 C84 C99 C98 -0.1(14) . .
C105 C84 C99 C98 -141.3(10) . .
C83 C84 C99 C100 143.5(10) . .
C105 C84 C99 C100 2.3(11) . .
C105 C88 C100 C101 141.5(8) . .
C89 C88 C100 C101 2.5(12) . .
C105 C88 C100 C99 -0.7(10) . .
C89 C88 C100 C99 -139.8(9) . .
C98 C99 C100 C101 -1.6(13) . .
C84 C99 C100 C101 -143.6(8) . .
C98 C99 C100 C88 141.0(10) . .
C84 C99 C100 C88 -0.9(10) . .
C88 C100 C101 C94 -140.6(8) . .
C99 C100 C101 C94 -0.1(11) . .
C88 C100 C101 C91 -0.9(11) . .
C99 C100 C101 C91 139.6(8) . .
C95 C94 C101 C100 0.9(10) . .
C93 C94 C101 C100 143.6(7) . .
C95 C94 C101 C91 -142.4(7) . .
C93 C94 C101 C91 0.3(8) . .
C90 C91 C101 C100 -0.5(11) . .
C92 C91 C101 C100 -143.4(7) . .
C90 C91 C101 C94 142.9(8) . .
C92 C91 C101 C94 0.0(8) . .
C46 C47 C102 C56 -0.5(11) . .
C48 C47 C102 C56 -138.4(8) . .
C46 C47 C102 C58 136.7(8) . .
C48 C47 C102 C58 -1.2(11) . .
C55 C56 C102 C47 0.4(12) . .
C74 C56 C102 C47 141.8(7) . .
C55 C56 C102 C58 -141.0(9) . .
C74 C56 C102 C58 0.4(9) . .
C59 C58 C102 C47 1.1(12) . .
C75 C58 C102 C47 -141.5(8) . .
C59 C58 C102 C56 142.0(8) . .
C75 C58 C102 C56 -0.6(10) . .
C76 C77 C103 C59 -0.4(19) . .
C87 C77 C103 C59 138.4(12) . .
C76 C77 C103 C79 -136.3(13) . .
C87 C77 C103 C79 2.4(17) . .
C58 C59 C103 C77 -1.3(17) . .
C60 C59 C103 C77 -142.3(12) . .
C58 C59 C103 C79 139.8(10) . .
C60 C59 C103 C79 -1.3(12) . .
C80 C79 C103 C77 -3.5(17) . .
C61 C79 C103 C77 140.4(12) . .
C80 C79 C103 C59 -143.4(11) . .
C61 C79 C103 C59 0.5(12) . .
C83 C64 C104 C50 137.7(11) . .
C63 C64 C104 C50 -1.3(15) . .
C83 C64 C104 C66 1.6(15) . .
C63 C64 C104 C66 -137.4(11) . .
C51 C50 C104 C64 -139.1(11) . .
C45 C50 C104 C64 3.0(14) . .
C51 C50 C104 C66 2.3(12) . .
C45 C50 C104 C66 144.4(9) . .
C67 C66 C104 C64 142.2(11) . .
C105 C66 C104 C64 -2.4(14) . .
C67 C66 C104 C50 -0.4(12) . .
C105 C66 C104 C50 -145.0(9) . .
C67 C66 C105 C84 -137.5(13) . .
C104 C66 C105 C84 0.6(13) . .
C67 C66 C105 C88 1.7(17) . .
C104 C66 C105 C88 139.8(10) . .
C83 C84 C105 C66 2.0(16) . .
C99 C84 C105 C66 140.6(9) . .
C83 C84 C105 C88 -141.3(11) . .
C99 C84 C105 C88 -2.7(11) . .
C100 C88 C105 C66 -141.9(10) . .
C89 C88 C105 C66 -0.2(14) . .
C100 C88 C105 C84 2.2(10) . .
C89 C88 C105 C84 143.9(9) . .
C4 C3 O1 C29 -173.8(7) . .
C2 C3 O1 C29 7.5(6) . .
O2 C29 O1 C3 -135.0(5) 2 .
O2 C29 O1 C3 -12.6(7) . .
O1 C29 O1 C3 106.3(4) 2 .
O2 C29 O2 C2 133.3(4) 2 .
O1 C29 O2 C2 -106.2(5) 2 .
O1 C29 O2 C2 12.7(7) . .
C1 C2 O2 C29 170.4(6) . .
C3 C2 O2 C29 -8.0(7) . .
O6 C30 O3 C16 129.1(6) . .
O5 C30 O3 C16 -111.1(5) . .
O4 C30 O3 C16 8.1(7) . .
C15 C16 O3 C30 172.0(7) . .
C17 C16 O3 C30 -5.6(7) . .
C18 C17 O4 C30 -175.9(7) . .
C16 C17 O4 C30 3.7(7) . .
O3 C30 O4 C17 -7.3(7) . .
O6 C30 O4 C17 -129.7(6) . .
O5 C30 O4 C17 112.5(6) . .
C31 C32 O5 C30 -179.3(7) . .
C33 C32 O5 C30 4.5(7) . .
O3 C30 O5 C32 -129.0(5) . .
O6 C30 O5 C32 -7.0(7) . .
O4 C30 O5 C32 111.8(6) . .
C34 C33 O6 C30 175.7(7) . .
C32 C33 O6 C30 -4.0(7) . .
O3 C30 O6 C33 127.5(6) . .
O5 C30 O6 C33 6.7(7) . .
O4 C30 O6 C33 -111.7(6) . .
